data_4508835
loop_
_publ_author_name
'Borkowski, Lauren A.'
'Cahill, Christopher L.'

_publ_section_title
;
 Crystal Engineering with the Uranyl Cation II. Mixed Aliphatic
 Carboxylate/Aromatic Pyridyl Coordination Polymers:&#x2009; Synthesis,
 Crystal Structures, and Sensitized Luminescence
;
_journal_issue 10
_journal_name_full 'Crystal Growth &amp; Design'
_journal_page_first 2248
_journal_paper_doi 10.1021/cg060330g
_journal_volume 6
_journal_year 2006
_chemical_formula_moiety 'C16 H16 N2 O6 U'
_chemical_formula_sum 'C16 H16 N2 O6 U'
_chemical_formula_weight 570.34
_chemical_name_systematic
;
 ?
;
_space_group_IT_number 154
_symmetry_cell_setting trigonal
_symmetry_space_group_name_Hall 'P 32 2"'
_symmetry_space_group_name_H-M 'P 32 2 1'
_atom_sites_solution_hydrogens geom
_atom_sites_solution_primary direct
_atom_sites_solution_secondary difmap
_audit_creation_method SHELXL-97
_cell_angle_alpha 90.00
_cell_angle_beta 90.00
_cell_angle_gamma 120.00
_cell_formula_units_Z 3
_cell_length_a 12.2138(8)
_cell_length_b 12.2138(8)
_cell_length_c 10.0330(6)
_cell_measurement_temperature 298(2)
_cell_volume 1296.17(14)
_computing_cell_refinement 'SAINTPLUS (Bruker-AXS)'
_computing_data_collection 'SMART V5.05 (Bruker-AXS)'
_computing_data_reduction 'SAINTPLUS (Bruker-AXS)'
_computing_publication_material 'WINGX (Farrugia, 1998)'
_computing_structure_refinement 'SHELXL-97 (Sheldrick, 1997)'
_computing_structure_solution 'SIR92 (Altomare et al. 1993)'
_diffrn_ambient_temperature 298(2)
_diffrn_measured_fraction_theta_full 0.999
_diffrn_measured_fraction_theta_max 0.999
_diffrn_measurement_device_type 'Bruker APEX CCD'
_diffrn_measurement_method 'omega scans'
_diffrn_radiation_monochromator graphite
_diffrn_radiation_source 'fine-focus sealed tube'
_diffrn_radiation_type MoK\a
_diffrn_radiation_wavelength 0.71073
_diffrn_reflns_av_R_equivalents 0.0555
_diffrn_reflns_av_sigmaI/netI 0.0449
_diffrn_reflns_limit_h_max 15
_diffrn_reflns_limit_h_min -15
_diffrn_reflns_limit_k_max 15
_diffrn_reflns_limit_k_min -15
_diffrn_reflns_limit_l_max 5
_diffrn_reflns_limit_l_min -12
_diffrn_reflns_number 10313
_diffrn_reflns_theta_full 27.09
_diffrn_reflns_theta_max 27.09
_diffrn_reflns_theta_min 1.93
_exptl_absorpt_coefficient_mu 9.427
_exptl_absorpt_correction_T_max 0.686
_exptl_absorpt_correction_T_min 0.642
_exptl_absorpt_correction_type psi-scan
_exptl_absorpt_process_details 'North et al., 1968'
_exptl_crystal_colour yellow
_exptl_crystal_density_diffrn 2.192
_exptl_crystal_density_method 'not measured'
_exptl_crystal_description blade
_exptl_crystal_F_000 798
_exptl_crystal_size_max 0.380
_exptl_crystal_size_mid 0.040
_exptl_crystal_size_min 0.040
_refine_diff_density_max 0.700
_refine_diff_density_min -0.834
_refine_diff_density_rms 0.097
_refine_ls_abs_structure_details 'Flack H D (1983), Acta Cryst. A39, 876-881'
_refine_ls_abs_structure_Flack -0.021(13)
_refine_ls_extinction_method none
_refine_ls_goodness_of_fit_ref 0.884
_refine_ls_hydrogen_treatment constr
_refine_ls_matrix_type full
_refine_ls_number_parameters 120
_refine_ls_number_reflns 1916
_refine_ls_number_restraints 0
_refine_ls_restrained_S_all 0.884
_refine_ls_R_factor_all 0.0278
_refine_ls_R_factor_gt 0.0254
_refine_ls_shift/su_max 0.001
_refine_ls_shift/su_mean 0.000
_refine_ls_structure_factor_coef Fsqd
_refine_ls_weighting_details 'calc w=1/[\s^2^(Fo^2^)+(0.0187P)^2^+0.0000P] where P=(Fo^2^+2Fc^2^)/3'
_refine_ls_weighting_scheme calc
_refine_ls_wR_factor_gt 0.0460
_refine_ls_wR_factor_ref 0.0466
_reflns_number_gt 1802
_reflns_number_total 1916
_reflns_threshold_expression >2sigma(I)
_cod_data_source_file cg060330gsup1.cif
_cod_data_source_block 6
_cod_database_code 4508835

loop_
_symmetry_equiv_pos_as_xyz
'x, y, z'
'-y, x-y, z+2/3'
'-x+y, -x, z+1/3'
'x-y, -y, -z+1/3'
'-x, -x+y, -z+2/3'
'y, x, -z'

loop_
_atom_site_label
_atom_site_type_symbol
_atom_site_fract_x
_atom_site_fract_y
_atom_site_fract_z
_atom_site_U_iso_or_equiv
_atom_site_adp_type
_atom_site_occupancy
_atom_site_symmetry_multiplicity
_atom_site_calc_flag
_atom_site_refinement_flags
_atom_site_disorder_assembly
_atom_site_disorder_group
U1 U 0.47291(2) 0.47291(2) 0.0000 0.03303(9) Uani 1 2 d S . .
O1 O 0.5483(4) 0.3982(4) -0.0740(4) 0.0471(10) Uani 1 1 d . . .
O2 O 0.3375(4) 0.4280(4) -0.2026(4) 0.0581(13) Uani 1 1 d . . .
O3 O 0.5174(5) 0.6029(4) -0.2030(3) 0.0526(12) Uani 1 1 d . . .
N1 N 0.2647(6) 0.2647(6) 0.0000 0.0355(13) Uani 1 2 d S . .
N2 N 0.6842(5) 0.6842(5) 0.0000 0.0358(16) Uani 1 2 d S . .
C1 C 0.4161(7) 0.5274(6) -0.2612(6) 0.0475(15) Uani 1 1 d . B .
C2 C 0.3931(7) 0.5534(7) -0.4024(6) 0.0599(18) Uani 1 1 d . . .
H2A H 0.3058 0.4951 -0.4260 0.072 Uiso 1 1 calc R A 1
H2B H 0.4063 0.6384 -0.4076 0.072 Uiso 1 1 calc R A 1
C3 C 0.476(2) 0.5405(18) -0.4988(12) 0.058(3) Uani 0.56(2) 1 d P B 1
H3A H 0.4257 0.5127 -0.5794 0.069 Uiso 0.56(2) 1 calc PR B 1
H3B H 0.5413 0.6272 -0.5161 0.069 Uiso 0.56(2) 1 calc PR B 1
C3' C 0.4089(19) 0.459(3) -0.4986(16) 0.058(3) Uani 0.44(2) 1 d P B 2
H3C H 0.3222 0.3926 -0.5122 0.069 Uiso 0.44(2) 1 calc PR B 2
H3D H 0.4334 0.5056 -0.5820 0.069 Uiso 0.44(2) 1 calc PR B 2
C4 C 0.2613(5) 0.1536(5) 0.0011(5) 0.0414(14) Uani 1 1 d . . .
H4 H 0.3377 0.1541 0.0015 0.050 Uiso 1 1 calc R . .
C5 C 0.1494(5) 0.0364(5) 0.0017(5) 0.0358(14) Uani 1 1 d . . .
H5 H 0.1517 -0.0385 0.0032 0.043 Uiso 1 1 calc R . .
C6 C 0.0345(7) 0.0345(7) 0.0000 0.0337(19) Uani 1 2 d S . .
C7 C -0.0893(6) -0.0893(6) 0.0000 0.0266(16) Uani 1 2 d S . .
C8 C -0.0923(6) -0.2040(5) 0.0065(5) 0.0386(15) Uani 1 1 d . . .
H8 H -0.0175 -0.2064 0.0103 0.046 Uiso 1 1 calc R . .
C9 C 0.7934(5) 0.6862(5) 0.0074(5) 0.0401(14) Uani 1 1 d . . .
H9 H 0.7924 0.6098 0.0135 0.048 Uiso 1 1 calc R . .

loop_
_atom_site_aniso_label
_atom_site_aniso_U_11
_atom_site_aniso_U_22
_atom_site_aniso_U_33
_atom_site_aniso_U_23
_atom_site_aniso_U_13
_atom_site_aniso_U_12
U1 0.02633(11) 0.02633(11) 0.03422(12) -0.00184(9) 0.00184(9) 0.00399(18)
O1 0.047(3) 0.040(2) 0.048(2) -0.002(2) 0.008(2) 0.0172(19)
O2 0.052(3) 0.047(3) 0.042(2) 0.006(2) -0.0069(19) 0.000(2)
O3 0.054(3) 0.040(2) 0.043(2) 0.0076(18) -0.005(2) 0.008(2)
N1 0.027(2) 0.027(2) 0.042(3) -0.0002(13) 0.0002(13) 0.006(3)
N2 0.023(2) 0.023(2) 0.047(4) -0.0052(16) 0.0052(16) 0.001(3)
C1 0.049(4) 0.040(4) 0.043(3) -0.005(3) -0.002(3) 0.015(3)
C2 0.073(5) 0.056(5) 0.049(4) 0.001(4) -0.014(4) 0.030(4)
C3 0.074(8) 0.066(9) 0.039(3) 0.012(7) 0.001(6) 0.039(6)
C3' 0.074(8) 0.066(9) 0.039(3) 0.012(7) 0.001(6) 0.039(6)
C4 0.029(3) 0.034(3) 0.054(3) -0.004(3) -0.001(3) 0.010(3)
C5 0.032(3) 0.025(3) 0.040(3) -0.001(2) -0.005(3) 0.007(3)
C6 0.033(3) 0.033(3) 0.028(3) -0.001(2) 0.001(2) 0.012(5)
C7 0.027(3) 0.027(3) 0.019(3) 0.0021(16) -0.0021(16) 0.009(4)
C8 0.028(3) 0.030(3) 0.053(3) -0.003(3) 0.001(3) 0.011(3)
C9 0.029(3) 0.022(3) 0.059(3) 0.000(2) 0.003(3) 0.005(3)

loop_
_atom_type_symbol
_atom_type_description
_atom_type_scat_dispersion_real
_atom_type_scat_dispersion_imag
_atom_type_scat_source
C C 0.0033 0.0016 'International Tables Vol C Tables 4.2.6.8 and 6.1.1.4'
H H 0.0000 0.0000 'International Tables Vol C Tables 4.2.6.8 and 6.1.1.4'
N N 0.0061 0.0033 'International Tables Vol C Tables 4.2.6.8 and 6.1.1.4'
O O 0.0106 0.0060 'International Tables Vol C Tables 4.2.6.8 and 6.1.1.4'
U U -9.6767 9.6646 'International Tables Vol C Tables 4.2.6.8 and 6.1.1.4'

loop_
_geom_angle_atom_site_label_1
_geom_angle_atom_site_label_2
_geom_angle_atom_site_label_3
_geom_angle
_geom_angle_site_symmetry_1
_geom_angle_site_symmetry_3
O1 U1 O1 179.7(3) . 6
O1 U1 O3 90.97(17) . 6
O1 U1 O3 88.90(16) 6 6
O1 U1 O3 88.90(16) . .
O1 U1 O3 90.97(17) 6 .
O3 U1 O3 128.9(2) 6 .
O1 U1 O2 90.20(17) . .
O1 U1 O2 89.93(17) 6 .
O3 U1 O2 178.72(15) 6 .
O3 U1 O2 51.69(12) . .
O1 U1 O2 89.93(17) . 6
O1 U1 O2 90.20(17) 6 6
O3 U1 O2 51.69(12) 6 6
O3 U1 O2 178.72(15) . 6
O2 U1 O2 127.78(19) . 6
O1 U1 N1 90.15(14) . .
O1 U1 N1 90.15(14) 6 .
O3 U1 N1 115.56(10) 6 .
O3 U1 N1 115.56(10) . .
O2 U1 N1 63.89(10) . .
O2 U1 N1 63.89(10) 6 .
O1 U1 N2 89.85(14) . .
O1 U1 N2 89.85(14) 6 .
O3 U1 N2 64.44(10) 6 .
O3 U1 N2 64.44(10) . .
O2 U1 N2 116.11(10) . .
O2 U1 N2 116.11(10) 6 .
N1 U1 N2 180.0(3) . .
O1 U1 C1 90.87(18) . 6
O1 U1 C1 89.13(18) 6 6
O3 U1 C1 25.85(16) 6 6
O3 U1 C1 154.72(19) . 6
O2 U1 C1 153.59(18) . 6
O2 U1 C1 25.84(16) 6 6
N1 U1 C1 89.71(14) . 6
N2 U1 C1 90.29(14) . 6
O1 U1 C1 89.13(18) . .
O1 U1 C1 90.87(18) 6 .
O3 U1 C1 154.72(19) 6 .
O3 U1 C1 25.85(16) . .
O2 U1 C1 25.84(16) . .
O2 U1 C1 153.59(18) 6 .
N1 U1 C1 89.71(14) . .
N2 U1 C1 90.29(14) . .
C1 U1 C1 179.4(3) 6 .
C1 O2 U1 93.8(4) . .
C1 O3 U1 95.3(4) . .
C4 N1 C4 116.9(7) . 6
C4 N1 U1 121.5(4) . .
C4 N1 U1 121.5(4) 6 .
C9 N2 C9 118.3(7) . 6
C9 N2 U1 120.9(3) . .
C9 N2 U1 120.9(3) 6 .
O2 C1 O3 119.2(5) . .
O2 C1 C2 120.7(6) . .
O3 C1 C2 120.0(6) . .
O2 C1 U1 60.3(3) . .
O3 C1 U1 58.9(3) . .
C2 C1 U1 175.8(5) . .
C3 C2 C1 112.6(7) . .
C1 C2 C3' 108.4(8) . .
C3 C2 H2A 109.1 . .
C1 C2 H2A 109.1 . .
C3' C2 H2A 78.9 . .
C3 C2 H2B 109.1 . .
C1 C2 H2B 109.1 . .
C3' C2 H2B 136.8 . .
H2A C2 H2B 107.8 . .
C3 C3 C2 134.8(13) 6_554 .
C3 C3 H3A 103.5 6_554 .
C2 C3 H3A 103.5 . .
C3 C3 H3B 103.5 6_554 .
C2 C3 H3B 103.5 . .
H3A C3 H3B 105.3 . .
C3' C3' C2 139(2) 6_554 .
C3' C3' H3C 102.5 6_554 .
C2 C3' H3C 102.5 . .
C3' C3' H3D 102.5 6_554 .
C2 C3' H3D 102.5 . .
H3C C3' H3D 104.9 . .
N1 C4 C5 123.8(6) . .
N1 C4 H4 118.1 . .
C5 C4 H4 118.1 . .
C6 C5 C4 118.6(6) . .
C6 C5 H5 120.7 . .
C4 C5 H5 120.7 . .
C5 C6 C5 118.3(8) . 6
C5 C6 C7 120.8(4) . .
C5 C6 C7 120.8(4) 6 .
C8 C7 C8 117.4(7) 6 .
C8 C7 C6 121.3(4) 6 .
C8 C7 C6 121.3(4) . .
C9 C8 C7 119.3(6) 1_445 .
C9 C8 H8 120.3 1_445 .
C7 C8 H8 120.3 . .
N2 C9 C8 122.8(6) . 1_665
N2 C9 H9 118.6 . .
C8 C9 H9 118.6 1_665 .

loop_
_geom_bond_atom_site_label_1
_geom_bond_atom_site_label_2
_geom_bond_distance
_geom_bond_site_symmetry_2
U1 O1 1.752(4) .
U1 O1 1.752(4) 6
U1 O3 2.470(3) 6
U1 O3 2.470(3) .
U1 O2 2.502(4) .
U1 O2 2.502(4) 6
U1 N1 2.543(7) .
U1 N2 2.581(6) .
U1 C1 2.873(6) 6
U1 C1 2.873(6) .
O2 C1 1.255(7) .
O3 C1 1.258(7) .
N1 C4 1.337(7) .
N1 C4 1.337(7) 6
N2 C9 1.323(6) .
N2 C9 1.323(6) 6
C1 C2 1.509(8) .
C2 C3 1.467(16) .
C2 C3' 1.59(2) .
C2 H2A 0.9700 .
C2 H2B 0.9700 .
C3 C3 1.36(3) 6_554
C3 H3A 0.9700 .
C3 H3B 0.9700 .
C3' C3' 1.06(4) 6_554
C3' H3C 0.9700 .
C3' H3D 0.9700 .
C4 C5 1.400(7) .
C4 H4 0.9300 .
C5 C6 1.391(7) .
C5 H5 0.9300 .
C6 C5 1.391(7) 6
C6 C7 1.512(9) .
C7 C8 1.384(6) 6
C7 C8 1.384(6) .
C8 C9 1.370(8) 1_445
C8 H8 0.9300 .
C9 C8 1.370(8) 1_665
C9 H9 0.9300 .

loop_
_geom_torsion_atom_site_label_1
_geom_torsion_atom_site_label_2
_geom_torsion_atom_site_label_3
_geom_torsion_atom_site_label_4
_geom_torsion
C5 C6 C7 C8 2.4(4)
